data_7019704
loop_
_publ_author_name
'Palomas, David'
'Holle, Sigrid'
'In\'es, Blanca'
'Bruns, Hans'
'Goddard, Richard'
'Alcarazo, Manuel'

_publ_section_title
;
 Synthesis and reactivity of electron poor allenes: formation of
 completely organic frustrated Lewis pairs.
;
_journal_issue 30
_journal_name_full 'Dalton transactions (Cambridge, England : 2003)'
_journal_page_first 9073
_journal_page_last 9082
_journal_paper_doi 10.1039/c2dt30195d
_journal_volume 41
_journal_year 2012
_chemical_compound_source hexane,dichloromethane
_chemical_formula_moiety 'C17 H8 F6'
_chemical_formula_sum 'C17 H8 F6'
_chemical_formula_weight 326.23
_chemical_melting_point 100
_chemical_name_systematic
;
1,1-di(trifluoromethyl)-2-(9H-fluoren-9-ylidene)-ethene
;
_space_group_IT_number 33
_symmetry_cell_setting orthorhombic
_symmetry_Int_Tables_number 33
_symmetry_space_group_name_Hall 'P 2c -2n'
_symmetry_space_group_name_H-M 'P n a 21'
_atom_sites_solution_hydrogens geom
_atom_sites_solution_primary direct
_atom_sites_solution_secondary difmap
_audit_block_code HOS-HG-041-01
_audit_creation_date 2012-01-18
_cell_angle_alpha 90.00
_cell_angle_beta 90.00
_cell_angle_gamma 90.00
_cell_formula_units_Z 4
_cell_length_a 7.266(2)
_cell_length_b 20.145(6)
_cell_length_c 9.725(3)
_cell_measurement_reflns_used 9684
_cell_measurement_temperature 100
_cell_measurement_theta_max 25.6210
_cell_measurement_theta_min 2.3256
_cell_volume 1423.5(7)
_computing_cell_refinement 'SAINT software (Bruker AXS, 2004)'
_computing_data_collection 'APEX2 (Bruker AXS, 2008)'
_computing_data_reduction 'SAINT software (Bruker AXS, 2004)'
_computing_molecular_graphics 'DIAMOND (Crystal Impact GbR, 2005)'
_computing_publication_material
;
OLEX2: a complete structure solution, refinement and analysis program.
Dolomanov et al., J. Appl. Cryst. (2009). 42, 339-34
;
_computing_structure_refinement 'SHELXL-97 (G. M. Sheldrick, 2008)'
_computing_structure_solution 'SHELXS-97 (G. M. Sheldrick, 2008)'
_diffrn_ambient_temperature 100
_diffrn_detector_area_resol_mean 66.67
_diffrn_measured_fraction_theta_full 0.986
_diffrn_measured_fraction_theta_max 0.986
_diffrn_measurement_device_type 'Bruker-AXS Kappa Mach3 APEX-II'
_diffrn_measurement_method 'CCD \f- and \w-scans'
_diffrn_radiation_monochromator 'Incoatec Helios mirrors'
_diffrn_radiation_source '0.2 x 2mm^2^ focus rotating anode'
_diffrn_radiation_type Mo-K\a
_diffrn_radiation_wavelength 0.71073
_diffrn_reflns_av_R_equivalents 0.0786
_diffrn_reflns_av_sigmaI/netI 0.0385
_diffrn_reflns_limit_h_max 8
_diffrn_reflns_limit_h_min -9
_diffrn_reflns_limit_k_max 25
_diffrn_reflns_limit_k_min -25
_diffrn_reflns_limit_l_max 12
_diffrn_reflns_limit_l_min -12
_diffrn_reflns_number 25958
_diffrn_reflns_theta_full 26.44
_diffrn_reflns_theta_max 26.44
_diffrn_reflns_theta_min 2.33
_diffrn_source_current 30.0
_diffrn_source_power 1.5
_diffrn_source_voltage 50.0
_diffrn_standards_decay_% 0
_diffrn_standards_interval_count 0
_diffrn_standards_interval_time 0
_diffrn_standards_number 0
_exptl_absorpt_coefficient_mu 0.143
_exptl_absorpt_correction_T_max 0.99663
_exptl_absorpt_correction_T_min 0.98912
_exptl_absorpt_correction_type gaussian
_exptl_absorpt_process_details 'SADABS (Bruker AXS, 2008)'
_exptl_crystal_colour colourless
_exptl_crystal_density_diffrn 1.522
_exptl_crystal_description needle
_exptl_crystal_F_000 656
_exptl_crystal_size_max 0.09
_exptl_crystal_size_mid 0.026
_exptl_crystal_size_min 0.026
_refine_diff_density_max 0.874
_refine_diff_density_min -0.363
_refine_diff_density_rms 0.075
_refine_ls_abs_structure_details 'Flack H D (1983), Acta Cryst. A39, 876-881'
_refine_ls_abs_structure_Flack 0.4(13)
_refine_ls_extinction_method none
_refine_ls_goodness_of_fit_ref 1.025
_refine_ls_hydrogen_treatment constr
_refine_ls_matrix_type full
_refine_ls_number_parameters 208
_refine_ls_number_reflns 2869
_refine_ls_number_restraints 1
_refine_ls_restrained_S_all 1.025
_refine_ls_R_factor_all 0.0719
_refine_ls_R_factor_gt 0.0643
_refine_ls_shift/su_max 0.000
_refine_ls_shift/su_mean 0.000
_refine_ls_structure_factor_coef Fsqd
_refine_ls_weighting_details 'calc w=1/[\s^2^(Fo^2^)+(0.1132P)^2^+1.2392P] where P=(Fo^2^+2Fc^2^)/3'
_refine_ls_weighting_scheme calc
_refine_ls_wR_factor_gt 0.1737
_refine_ls_wR_factor_ref 0.1819
_reflns_number_gt 2559
_reflns_number_total 2869
_reflns_threshold_expression >2sigma(I)
_cod_data_source_file c2dt30195d.txt
_cod_data_source_block 7053_5
_cod_original_cell_volume 1423.4(7)
_cod_original_sg_symbol_Hall 'p 2c -2n'
_cod_original_sg_symbol_H-M 'p n a 21'
_cod_database_code 7019704

loop_
_symmetry_equiv_pos_as_xyz
'-x+1/2, y+1/2, z+1/2'
'x, y, z'
'-x, -y, z+1/2'
'x+1/2, -y+1/2, z'

loop_
_atom_site_label
_atom_site_type_symbol
_atom_site_fract_x
_atom_site_fract_y
_atom_site_fract_z
_atom_site_U_iso_or_equiv
_atom_site_adp_type
_atom_site_occupancy
_atom_site_symmetry_multiplicity
_atom_site_calc_flag
_atom_site_refinement_flags
F1 F 0.5492(4) 1.06760(14) 0.2908(6) 0.1026(16) Uani 1 1 d .
F2 F 0.4028(3) 0.97721(12) 0.2936(4) 0.0639(8) Uani 1 1 d .
F3 F 0.4508(5) 1.0247(3) 0.1036(4) 0.1161(18) Uani 1 1 d .
F4 F 0.9252(5) 1.05681(19) 0.2486(4) 0.0998(14) Uani 1 1 d .
F5 F 0.8291(5) 1.04711(19) 0.0441(4) 0.0878(12) Uani 1 1 d .
F6 F 1.0095(4) 0.97637(12) 0.1244(4) 0.0733(10) Uani 1 1 d .
C1 C 0.7143(5) 0.91086(18) 0.2279(5) 0.0365(8) Uani 1 1 d .
C2 C 0.7294(4) 0.84654(15) 0.2516(3) 0.0270(7) Uani 1 1 d .
C3 C 0.7026(4) 0.79131(15) 0.1528(3) 0.0264(7) Uani 1 1 d .
C4 C 0.6559(4) 0.7921(2) 0.0145(4) 0.0374(8) Uani 1 1 d .
H4 H 0.6376 0.8319 -0.0319 0.045 Uiso 1 1 calc R
C5 C 0.6374(5) 0.7322(2) -0.0519(4) 0.0463(10) Uani 1 1 d .
H5 H 0.6059 0.7316 -0.1446 0.056 Uiso 1 1 calc R
C6 C 0.6646(5) 0.6726(2) 0.0164(4) 0.0424(9) Uani 1 1 d .
H6 H 0.6524 0.6328 -0.0314 0.051 Uiso 1 1 calc R
C7 C 0.7102(4) 0.67126(16) 0.1565(4) 0.0301(7) Uani 1 1 d .
H7 H 0.7269 0.6313 0.2025 0.036 Uiso 1 1 calc R
C8 C 0.7297(4) 0.73126(14) 0.2241(3) 0.0223(6) Uani 1 1 d .
C9 C 0.7770(4) 0.74691(14) 0.3680(3) 0.0224(6) Uani 1 1 d .
C10 C 0.8176(4) 0.70659(16) 0.4772(3) 0.0267(7) Uani 1 1 d .
H10 H 0.8199 0.6607 0.4665 0.032 Uiso 1 1 calc R
C11 C 0.8559(4) 0.73549(17) 0.6059(4) 0.0319(7) Uani 1 1 d .
H11 H 0.8846 0.7086 0.6806 0.038 Uiso 1 1 calc R
C12 C 0.8512(4) 0.80355(18) 0.6218(4) 0.0339(7) Uani 1 1 d .
H12 H 0.8740 0.8220 0.7078 0.041 Uiso 1 1 calc R
C13 C 0.8128(4) 0.84498(16) 0.5108(4) 0.0317(7) Uani 1 1 d .
H13 H 0.8122 0.8909 0.5214 0.038 Uiso 1 1 calc R
C14 C 0.7756(4) 0.81642(14) 0.3850(3) 0.0234(6) Uani 1 1 d .
C15 C 0.7055(5) 0.97421(17) 0.2085(5) 0.0369(8) Uani 1 1 d .
C16 C 0.5251(6) 1.01149(19) 0.2227(5) 0.0473(10) Uani 1 1 d .
C17 C 0.8715(5) 1.01312(16) 0.1563(5) 0.0396(8) Uani 1 1 d .

loop_
_atom_site_aniso_label
_atom_site_aniso_U_11
_atom_site_aniso_U_22
_atom_site_aniso_U_33
_atom_site_aniso_U_23
_atom_site_aniso_U_13
_atom_site_aniso_U_12
F1 0.0552(17) 0.0448(15) 0.208(5) -0.050(2) 0.016(2) 0.0066(12)
F2 0.0413(13) 0.0522(15) 0.098(2) -0.0028(15) 0.0212(14) 0.0038(11)
F3 0.081(2) 0.176(4) 0.092(3) 0.050(3) 0.008(2) 0.081(3)
F4 0.093(2) 0.107(3) 0.100(3) -0.056(2) 0.033(2) -0.070(2)
F5 0.069(2) 0.095(2) 0.099(3) 0.056(2) -0.0137(18) -0.0259(17)
F6 0.0454(13) 0.0459(14) 0.129(3) 0.0223(16) 0.0255(17) 0.0046(11)
C1 0.0286(16) 0.0328(16) 0.048(2) 0.0064(16) 0.0011(15) 0.0018(13)
C2 0.0151(13) 0.0252(15) 0.041(2) 0.0058(13) 0.0036(12) 0.0013(10)
C3 0.0177(13) 0.0322(16) 0.0291(16) 0.0044(14) 0.0032(12) 0.0009(10)
C4 0.0204(15) 0.058(2) 0.0338(19) 0.0144(18) -0.0033(14) -0.0026(13)
C5 0.0274(17) 0.083(3) 0.0286(18) -0.0024(19) 0.0018(14) -0.0098(18)
C6 0.0245(16) 0.060(2) 0.042(2) -0.023(2) 0.0051(16) -0.0057(14)
C7 0.0218(13) 0.0297(16) 0.0386(18) -0.0063(14) 0.0021(13) -0.0031(11)
C8 0.0138(12) 0.0264(14) 0.0266(15) -0.0007(13) 0.0034(11) 0.0018(10)
C9 0.0143(11) 0.0218(13) 0.0311(16) -0.0007(13) 0.0027(11) 0.0004(10)
C10 0.0211(14) 0.0276(15) 0.0314(18) 0.0035(12) 0.0010(12) -0.0014(11)
C11 0.0252(15) 0.0401(18) 0.0303(18) 0.0051(14) -0.0027(13) -0.0023(13)
C12 0.0271(15) 0.0439(19) 0.0305(18) -0.0029(15) 0.0005(13) -0.0028(14)
C13 0.0248(14) 0.0285(15) 0.0419(19) -0.0037(15) -0.0006(14) -0.0027(12)
C14 0.0145(13) 0.0209(13) 0.0347(17) -0.0001(13) 0.0007(11) 0.0021(10)
C15 0.0351(17) 0.0260(15) 0.050(2) -0.0012(15) 0.0044(16) 0.0015(13)
C16 0.039(2) 0.033(2) 0.069(3) 0.0010(19) 0.006(2) 0.0072(15)
C17 0.0369(17) 0.0222(15) 0.060(2) 0.0059(16) -0.0050(17) 0.0016(13)

loop_
_atom_type_symbol
_atom_type_description
_atom_type_scat_dispersion_real
_atom_type_scat_dispersion_imag
_atom_type_scat_source
F F 0.0171 0.0103 'International Tables Vol C Tables 4.2.6.8 and 6.1.1.4'
C C 0.0033 0.0016 'International Tables Vol C Tables 4.2.6.8 and 6.1.1.4'
H H 0.0000 0.0000 'International Tables Vol C Tables 4.2.6.8 and 6.1.1.4'

loop_
_exptl_crystal_face_index_h
_exptl_crystal_face_index_k
_exptl_crystal_face_index_l
_exptl_crystal_face_perp_dist
0.00 -1.00 0.00 0.0130
0.00 1.00 0.00 0.0130
0.00 0.00 -1.00 0.0130
0.00 0.00 1.00 0.0130
1.00 0.00 0.00 0.0450
-1.00 0.00 0.00 0.0450

loop_
_geom_angle_atom_site_label_1
_geom_angle_atom_site_label_2
_geom_angle_atom_site_label_3
_geom_angle
_geom_angle_publ_flag
F1 C16 C15 110.7(3) y
F2 C16 F1 106.0(4) y
F2 C16 C15 111.7(3) y
F3 C16 F1 109.0(4) y
F3 C16 F2 107.0(4) y
F3 C16 C15 112.2(4) y
F4 C17 F5 106.6(3) y
F4 C17 C15 110.5(4) y
F5 C17 C15 110.8(3) y
F6 C17 F4 108.6(4) y
F6 C17 F5 106.3(4) y
F6 C17 C15 113.7(3) y
C1 C2 C3 127.7(3) y
C1 C2 C14 125.3(3) y
C1 C15 C16 121.2(3) y
C1 C15 C17 121.1(3) y
C3 C4 H4 121.0 y
C3 C8 C9 108.4(3) y
C4 C3 C2 130.7(3) y
C4 C3 C8 121.4(3) y
C4 C5 H5 119.3 y
C4 C5 C6 121.4(4) y
C5 C4 C3 118.0(4) y
C5 C4 H4 121.0 y
C5 C6 H6 119.5 y
C5 C6 C7 121.1(4) y
C6 C5 H5 119.3 y
C6 C7 H7 121.0 y
C7 C6 H6 119.5 y
C7 C8 C3 120.2(3) y
C7 C8 C9 131.4(3) y
C8 C3 C2 107.9(3) y
C8 C7 C6 118.0(3) y
C8 C7 H7 121.0 y
C9 C10 H10 120.4 y
C9 C10 C11 119.1(3) y
C9 C14 C2 107.9(3) y
C10 C9 C8 131.2(3) y
C10 C9 C14 120.0(3) y
C10 C11 H11 119.8 y
C11 C10 H10 120.4 y
C11 C12 H12 119.6 y
C11 C12 C13 120.9(3) y
C12 C11 C10 120.4(3) y
C12 C11 H11 119.8 y
C12 C13 H13 120.8 y
C13 C12 H12 119.6 y
C13 C14 C2 130.9(3) y
C13 C14 C9 121.1(3) y
C14 C2 C3 107.0(3) y
C14 C9 C8 108.8(3) y
C14 C13 C12 118.5(3) y
C14 C13 H13 120.8 y
C15 C1 C2 177.5(4) y
C16 C15 C17 117.3(3) y

loop_
_geom_bond_atom_site_label_1
_geom_bond_atom_site_label_2
_geom_bond_distance
_geom_bond_publ_flag
F1 C16 1.322(5) y
F2 C16 1.320(5) y
F3 C16 1.305(6) y
F4 C17 1.316(5) y
F5 C17 1.324(5) y
F6 C17 1.284(5) y
C1 C2 1.321(5) y
C1 C15 1.292(5) y
C2 C3 1.483(5) y
C2 C14 1.471(5) y
C3 C4 1.388(5) y
C3 C8 1.408(4) y
C4 H4 0.9300 n
C4 C5 1.376(6) y
C5 H5 0.9300 n
C5 C6 1.386(6) y
C6 H6 0.9300 n
C6 C7 1.402(6) y
C7 H7 0.9300 n
C7 C8 1.383(4) y
C8 C9 1.475(5) y
C9 C10 1.369(5) y
C9 C14 1.410(4) y
C10 H10 0.9300 n
C10 C11 1.408(5) y
C11 H11 0.9300 n
C11 C12 1.380(5) y
C12 H12 0.9300 n
C12 C13 1.393(5) y
C13 H13 0.9300 n
C13 C14 1.379(5) y
C15 C16 1.517(5) y
C15 C17 1.525(5) y
